data_9000253
loop_
_publ_author_name
'Wiegers, G. A.'

_publ_section_title
;
 The crystal structure of the low-temperature form of silver selenide
;
_journal_name_full 'American Mineralogist'
_journal_page_first 1882
_journal_page_last 1888
_journal_volume 56
_journal_year 1971
_chemical_formula_sum 'Ag2 S'
_chemical_name_mineral Acanthite
_space_group_IT_number 14
_symmetry_space_group_name_Hall '-P 2yn'
_symmetry_space_group_name_H-M 'P 1 21/n 1'
_cell_angle_alpha 90
_cell_angle_beta 99.61
_cell_angle_gamma 90
_cell_length_a 4.229
_cell_length_b 6.931
_cell_length_c 7.862
_cell_formula_units_Z 4
_cell_volume 227.211
_exptl_crystal_density_diffrn 7.244
_cod_data_source_file cifdata.txt
_cod_data_source_block 'global_262'
_cod_database_code 9000253

loop_
_symmetry_equiv_pos_as_xyz
x,y,z
1/2+x,1/2-y,1/2+z
1/2-x,1/2+y,1/2-z
-x,-y,-z

loop_
_atom_site_label
_atom_site_fract_x
_atom_site_fract_y
_atom_site_fract_z
Ag1 0.28500 0.32000 0.43500
Ag2 0.75800 0.01500 0.30500
S 0.35900 0.23900 0.13400
